data_2020829
loop_
_publ_author_name
'Cati, Dilovan S.'
'Stoeckli-Evans, Helen'

_publ_section_title
;
 Crystal structure of a pyrazine-2,3-dicarboxamide ligand and of its
 silver(I) nitrate complex, a three-dimensional coordination polymer
;
_journal_issue 6
_journal_name_full 'Acta Crystallographica Section E Crystallographic Communications'
_journal_page_first 798
_journal_paper_doi 10.1107/S2056989017006387
_journal_volume 73
_journal_year 2017
_chemical_formula_iupac '[Ag (C18 H16 N6 O2)] N O3'
_chemical_formula_moiety 'C18 H16 Ag N6 O2 +, N O3 -'
_chemical_formula_sum 'C18 H16 Ag N7 O5'
_chemical_formula_weight 518.25
_chemical_name_systematic
'Poly[[[\m~4~-<i>N</i>^2^,<i>N</i>^3^-bis(pyridin-4-ylmethyl)pyrazine-2,3-dicarboxamide]silver(I)] nitrate]'
_space_group_crystal_system orthorhombic
_space_group_IT_number 70
_space_group_name_Hall '-F 2uv 2vw'
_space_group_name_H-M_alt 'F d d d'
_symmetry_space_group_name_Hall '-F 2uv 2vw'
_symmetry_space_group_name_H-M 'F d d d :2'
_atom_sites_solution_hydrogens geom
_atom_sites_solution_primary direct
_atom_sites_solution_secondary difmap
_audit_creation_method SHELXL-2016/6
_cell_angle_alpha 90
_cell_angle_beta 90
_cell_angle_gamma 90
_cell_formula_units_Z 16
_cell_length_a 14.9776(16)
_cell_length_b 17.3228(12)
_cell_length_c 29.570(4)
_cell_measurement_reflns_used 6115
_cell_measurement_temperature 153(2)
_cell_measurement_theta_max 25.94
_cell_measurement_theta_min 1.92
_cell_volume 7672.1(14)
_computing_cell_refinement
;
CELL in <i>IPDS-I</i> (Stoe & Cie, 2004)
;
_computing_data_collection
;
EXPOSE in <i>IPDS-I</i> (Stoe & Cie, 2004)
;
_computing_data_reduction
;
INTEGRATE in <i>IPDS-I</i> (Stoe & Cie, 2004)
;
_computing_molecular_graphics
;
Mercury (Macrae <i>et al.</i>,  2008)
;
_computing_publication_material
;
SHELXL2014 (Sheldrick, 2015), PLATON (Spek, 2009) and
publCIF (Westrip, 2010)
;
_computing_structure_refinement
;
SHELXL2014 (Sheldrick, 2015)
;
_computing_structure_solution
;
SHELXS2014 (Sheldrick, 2008)
;
_diffrn_ambient_temperature 153(2)
_diffrn_measured_fraction_theta_full 0.986
_diffrn_measured_fraction_theta_max 0.986
_diffrn_measurement_device '1 circle goniometer'
_diffrn_measurement_device_type 'Stoe IPDS 1'
_diffrn_measurement_method '\f rotation'
_diffrn_radiation_monochromator 'plane graphite'
_diffrn_radiation_source 'fine-focus sealed tube'
_diffrn_radiation_type MoK\a
_diffrn_radiation_wavelength 0.71073
_diffrn_reflns_av_R_equivalents 0.0960
_diffrn_reflns_limit_h_max 17
_diffrn_reflns_limit_h_min -17
_diffrn_reflns_limit_k_max 20
_diffrn_reflns_limit_k_min -20
_diffrn_reflns_limit_l_max 35
_diffrn_reflns_limit_l_min -35
_diffrn_reflns_number 13548
_diffrn_reflns_theta_full 25.242
_diffrn_reflns_theta_max 25.247
_diffrn_reflns_theta_min 2.725
_exptl_absorpt_coefficient_mu 1.100
_exptl_absorpt_correction_T_max 1.000
_exptl_absorpt_correction_T_min 0.985
_exptl_absorpt_correction_type multi-scan
_exptl_absorpt_process_details
;
(MULABS; Spek, 2009)
;
_exptl_crystal_colour colourless
_exptl_crystal_density_diffrn 1.795
_exptl_crystal_description block
_exptl_crystal_F_000 4160
_exptl_crystal_size_max 0.40
_exptl_crystal_size_mid 0.30
_exptl_crystal_size_min 0.20
_refine_diff_density_max 0.677
_refine_diff_density_min -0.649
_refine_ls_extinction_method none
_refine_ls_goodness_of_fit_ref 0.903
_refine_ls_hydrogen_treatment constr
_refine_ls_matrix_type full
_refine_ls_number_parameters 141
_refine_ls_number_reflns 1721
_refine_ls_number_restraints 0
_refine_ls_restrained_S_all 0.903
_refine_ls_R_factor_all 0.0890
_refine_ls_R_factor_gt 0.0454
_refine_ls_shift/su_max 0.003
_refine_ls_shift/su_mean 0.000
_refine_ls_structure_factor_coef Fsqd
_refine_ls_weighting_details 'w=1/[\s^2^(Fo^2^)+(0.0575P)^2^] where P=(Fo^2^+2Fc^2^)/3'
_refine_ls_weighting_scheme calc
_refine_ls_wR_factor_gt 0.0977
_refine_ls_wR_factor_ref 0.1069
_reflns_number_gt 1038
_reflns_number_total 1721
_reflns_threshold_expression 'I > 2\s(I)'
_cod_data_source_file pj2044sup1.cif
_cod_data_source_block I
_cod_database_code 2020829
_shelx_space_group_comment
;
The symmetry employed for this shelxl refinement is uniquely defined
by the following loop, which should always be used as a source of
symmetry information in preference to the above space-group names.
They are only intended as comments.
;

loop_
_space_group_symop_id
_space_group_symop_operation_xyz
1 x,y,z
2 1/4-x,1/4-y,z
3 x,1/4-y,1/4-z
4 1/4-x,y,1/4-z
5 -x,-y,-z
6 3/4+x,3/4+y,-z
7 -x,3/4+y,3/4+z
8 3/4+x,-y,3/4+z
9 x,1/2+y,1/2+z
10 1/4-x,3/4-y,1/2+z
11 x,3/4-y,3/4-z
12 1/4-x,1/2+y,3/4-z
13 -x,1/2-y,1/2-z
14 3/4+x,1/4+y,1/2-z
15 -x,1/4+y,1/4+z
16 3/4+x,1/2-y,1/4+z
17 1/2+x,y,1/2+z
18 3/4-x,1/4-y,1/2+z
19 1/2+x,1/4-y,3/4-z
20 3/4-x,y,3/4-z
21 1/2-x,-y,1/2-z
22 1/4+x,3/4+y,1/2-z
23 1/2-x,3/4+y,1/4+z
24 1/4+x,-y,1/4+z
25 1/2+x,1/2+y,z
26 3/4-x,3/4-y,z
27 1/2+x,3/4-y,1/4-z
28 3/4-x,1/2+y,1/4-z
29 1/2-x,1/2-y,-z
30 1/4+x,1/4+y,-z
31 1/2-x,1/4+y,3/4+z
32 1/4+x,1/2-y,3/4+z

loop_
_atom_site_aniso_label
_atom_site_aniso_U_11
_atom_site_aniso_U_22
_atom_site_aniso_U_33
_atom_site_aniso_U_12
_atom_site_aniso_U_13
_atom_site_aniso_U_23
Ag1 0.0474(4) 0.0397(4) 0.0521(4) 0.0000 0.0035(4) 0.0000
O1 0.048(2) 0.054(3) 0.043(2) 0.000(2) -0.005(2) 0.010(2)
N1 0.047(3) 0.057(4) 0.030(2) 0.003(3) 0.004(2) -0.004(2)
N3 0.078(4) 0.035(4) 0.037(3) 0.002(3) -0.015(3) -0.006(2)
N4 0.042(3) 0.039(3) 0.047(3) 0.001(2) -0.009(2) -0.006(2)
C1 0.037(2) 0.035(3) 0.029(3) 0.005(3) 0.002(2) -0.010(3)
C4 0.059(3) 0.047(4) 0.030(3) 0.009(4) 0.006(2) 0.000(3)
C5 0.030(2) 0.046(4) 0.026(3) 0.005(2) 0.010(2) -0.007(4)
C6 0.062(4) 0.057(5) 0.033(3) -0.003(3) -0.008(3) -0.006(3)
C7 0.051(3) 0.036(4) 0.044(3) -0.004(3) -0.012(3) -0.008(3)
C8 0.046(3) 0.044(4) 0.045(4) 0.007(3) -0.006(3) -0.004(3)
C9 0.051(4) 0.051(4) 0.037(3) 0.009(3) -0.008(3) 0.000(3)
C10 0.037(4) 0.041(4) 0.052(3) -0.004(3) -0.010(3) -0.006(3)
C11 0.050(3) 0.045(4) 0.039(3) -0.001(3) -0.015(3) -0.008(3)
O11 0.112(6) 0.088(6) 0.067(4) 0.0000 0.0000 0.028(4)
O12 0.112(6) 0.088(6) 0.067(4) 0.0000 0.0000 0.028(4)
O13 0.112(6) 0.088(6) 0.067(4) 0.0000 0.0000 0.028(4)
O14 0.112(6) 0.088(6) 0.067(4) 0.0000 0.0000 0.028(4)
N10A 0.112(6) 0.088(6) 0.067(4) 0.0000 0.0000 0.028(4)
N10B 0.112(6) 0.088(6) 0.067(4) 0.0000 0.0000 0.028(4)

loop_
_atom_site_type_symbol
_atom_site_label
_atom_site_fract_x
_atom_site_fract_y
_atom_site_fract_z
_atom_site_U_iso_or_equiv
_atom_site_thermal_displace_type
_atom_site_calc_flag
_atom_site_refinement_flags
_atom_site_occupancy
_atom_site_disorder_assembly
_atom_site_disorder_group
Ag Ag1 0.87500 0.96632(4) 0.37500 0.0464(2) Uani d STP 1.000 . .
O O1 0.9796(3) 0.8101(3) 0.14979(13) 0.0483(14) Uani d . 1.000 . .
N N1 0.9673(3) 0.8836(3) 0.04722(14) 0.0447(18) Uani d . 1.000 . .
N N3 1.0135(3) 0.9361(3) 0.14261(16) 0.050(2) Uani d . 1.000 . .
N N4 0.9359(3) 0.9589(3) 0.31086(16) 0.0427(17) Uani d . 1.000 . .
C C1 0.9207(3) 0.8777(4) 0.08584(15) 0.0337(16) Uani d . 1.000 . .
C C4 0.9204(4) 0.8805(4) 0.00937(17) 0.0453(19) Uani d . 1.000 . .
C C5 0.9745(3) 0.8715(4) 0.12935(16) 0.0340(18) Uani d . 1.000 . .
C C6 1.0689(4) 0.9393(4) 0.18277(18) 0.051(2) Uani d . 1.000 . .
C C7 1.0197(4) 0.9446(3) 0.22692(19) 0.0437(19) Uani d . 1.000 . .
C C8 1.0640(4) 0.9276(4) 0.26675(19) 0.045(2) Uani d . 1.000 . .
C C9 1.0221(4) 0.9354(4) 0.3075(2) 0.046(2) Uani d . 1.000 . .
C C10 0.8921(3) 0.9745(3) 0.27201(19) 0.043(2) Uani d . 1.000 . .
C C11 0.9302(4) 0.9686(4) 0.23033(19) 0.0447(19) Uani d . 1.000 . .
O O11 0.9918(8) 0.0666(8) 0.0912(4) 0.089(3) Uani d P 0.500 A 1
O O12 1.0655(16) 0.1323(15) 0.1063(6) 0.089(3) Uani d P 0.250 A 1
O O13 0.9326(9) 0.0862(7) 0.1489(4) 0.089(3) Uani d P 0.500 A 1
O O14 0.9869(18) 0.1233(19) 0.1570(7) 0.089(3) Uani d P 0.250 A 1
N N10A 0.9614(15) 0.12500 0.12500 0.089(3) Uani d STP 0.500 A 1
N N10B 0.9960(16) 0.12500 0.12500 0.089(3) Uani d STP 0.500 A 1
H H4 0.95046 0.88600 -0.01873 0.0540 Uiso c RU 1.000 . .
H H3N 1.00563 0.97838 0.12661 0.0600 Uiso c RU 1.000 . .
H H6A 1.10904 0.98449 0.18023 0.0610 Uiso c RU 1.000 . .
H H6B 1.10697 0.89253 0.18345 0.0610 Uiso c RU 1.000 . .
H H8 1.12416 0.91024 0.26574 0.0540 Uiso c RU 1.000 . .
H H9 1.05428 0.92399 0.33436 0.0560 Uiso c RU 1.000 . .
H H10 0.83154 0.99047 0.27385 0.0520 Uiso c RU 1.000 . .
H H11 0.89687 0.98062 0.20392 0.0530 Uiso c RU 1.000 . .

loop_
_atom_type_symbol
_atom_type_description
_atom_type_scat_dispersion_real
_atom_type_scat_dispersion_imag
_atom_type_scat_source
C C 0.0033 0.0016 'International Tables Vol C Tables 4.2.6.8 and 6.1.1.4'
H H 0.0000 0.0000 'International Tables Vol C Tables 4.2.6.8 and 6.1.1.4'
Ag Ag -0.8971 1.1015 'International Tables Vol C Tables 4.2.6.8 and 6.1.1.4'
N N 0.0061 0.0033 'International Tables Vol C Tables 4.2.6.8 and 6.1.1.4'
O O 0.0106 0.0060 'International Tables Vol C Tables 4.2.6.8 and 6.1.1.4'

loop_
_geom_angle_atom_site_label_1
_geom_angle_atom_site_label_2
_geom_angle_atom_site_label_3
_geom_angle_site_symmetry_1
_geom_angle_site_symmetry_3
_geom_angle
_geom_angle_publ_flag
N4 Ag1 N4 . 20_655 173.0(2) yes
O1 Ag1 O1 14_455 15_755 109.48(14) yes
Ag1 Ag1 N4 11_565 . 86.51(14) yes
O1 Ag1 N4 14_455 . 97.80(15) yes
O1 Ag1 N4 15_755 . 86.26(15) yes
Ag1 Ag1 O1 11_565 14_455 125.26(10) yes
Ag1 Ag1 O1 11_565 15_755 125.26(10) no
Ag1 Ag1 N4 11_565 20_655 86.51(14) no
O1 Ag1 N4 14_455 20_655 86.26(15) no
O1 Ag1 N4 15_755 20_655 97.80(15) no
Ag1 O1 C5 7_744 . 114.9(3) no
C1 N1 C4 . . 116.2(5) no
C5 N3 C6 . . 121.9(5) no
Ag1 N4 C9 . . 119.7(4) no
Ag1 N4 C10 . . 122.9(3) no
C9 N4 C10 . . 117.4(5) no
N1 C1 C5 . . 116.7(4) no
N1 C1 C1 . 26_665 121.6(4) no
C1 C1 C5 26_665 . 121.6(4) no
N1 C4 C4 . 26_665 122.1(5) no
C5 N3 H3N . . 119.00 no
C6 N3 H3N . . 119.00 no
O1 C5 N3 . . 124.1(5) no
O1 C5 C1 . . 120.7(6) no
N3 C5 C1 . . 115.2(5) no
N3 C6 C7 . . 115.7(5) no
C8 C7 C11 . . 117.3(5) no
C6 C7 C8 . . 119.5(5) no
C6 C7 C11 . . 123.2(5) no
C7 C8 C9 . . 120.7(6) no
N4 C9 C8 . . 122.1(5) no
N4 C10 C11 . . 123.5(5) no
C7 C11 C10 . . 119.1(5) no
C4 C4 H4 26_665 . 119.00 no
N1 C4 H4 . . 119.00 no
N3 C6 H6B . . 108.00 no
C7 C6 H6A . . 108.00 no
H6A C6 H6B . . 107.00 no
C7 C6 H6B . . 108.00 no
N3 C6 H6A . . 108.00 no
C7 C8 H8 . . 120.00 no
C9 C8 H8 . . 120.00 no
C8 C9 H9 . . 119.00 no
N4 C9 H9 . . 119.00 no
N4 C10 H10 . . 118.00 no
C11 C10 H10 . . 118.00 no
O11 N10A O13 . . 98.0(8) no
O13 N10A N10B . . 113.9(13) no
O11 N10A N10B . . 72.3(9) no
O11 N10B N10A . . 87.5(11) no
O11 N10B O13 . . 89.0(10) no
O13 N10B N10A . . 45.8(9) no
C7 C11 H11 . . 120.00 no
C10 C11 H11 . . 120.00 no

loop_
_geom_bond_atom_site_label_1
_geom_bond_atom_site_label_2
_geom_bond_site_symmetry_2
_geom_bond_distance
_geom_bond_publ_flag
Ag1 Ag1 11_565 3.1638(11) yes
Ag1 N4 . 2.109(5) yes
Ag1 O1 14_455 2.814(5) yes
Ag1 O1 15_755 2.814(5) no
Ag1 N4 20_655 2.109(5) no
O1 C5 . 1.226(8) no
N1 C1 . 1.342(6) no
N1 C4 . 1.323(7) no
N3 C5 . 1.322(8) no
N3 C6 . 1.450(7) no
N4 C9 . 1.357(8) no
N4 C10 . 1.350(7) no
C1 C5 . 1.522(6) no
C1 C1 26_665 1.372(6) no
C4 C4 26_665 1.373(9) no
N3 H3N . 0.8800 no
C6 C7 . 1.502(8) no
C7 C8 . 1.384(8) no
C7 C11 . 1.407(8) no
C8 C9 . 1.365(8) no
C10 C11 . 1.362(8) no
O11 N10A . 1.493(14) no
O11 N10B . 1.424(13) no
O11 O12 . 1.65(3) no
O12 N10B . 1.19(3) no
O12 N10A . 1.66(3) no
O13 N10A . 1.066(15) no
O13 N10B . 1.36(2) no
O13 O14 . 1.06(3) no
O14 N10B . 0.96(2) no
O14 N10A . 1.02(2) no
C4 H4 . 0.9500 no
C6 H6B . 0.9900 no
C6 H6A . 0.9900 no
C8 H8 . 0.9500 no
C9 H9 . 0.9500 no
C10 H10 . 0.9500 no
C11 H11 . 0.9500 no

loop_
_geom_hbond_atom_site_label_D
_geom_hbond_atom_site_label_H
_geom_hbond_atom_site_label_A
_geom_hbond_site_symmetry_A
_geom_hbond_distance_DH
_geom_hbond_distance_HA
_geom_hbond_distance_DA
_geom_hbond_angle_DHA
N3 H3N O11 1_565 0.88 1.86 2.744(14) 178
N3 H3N O13 1_565 0.88 2.26 2.875(13) 127
C4 H4 O11 5_765 0.95 2.45 3.378(13) 165
C4 H4 O14 7_754 0.95 2.40 3.33(2) 168
C9 H9 O13 22_555 0.95 2.50 3.224(14) 133
C11 H11 O13 1_565 0.95 2.51 3.154(13) 126

loop_
_geom_torsion_atom_site_label_1
_geom_torsion_atom_site_label_2
_geom_torsion_atom_site_label_3
_geom_torsion_atom_site_label_4
_geom_torsion_site_symmetry_1
_geom_torsion_site_symmetry_3
_geom_torsion_site_symmetry_4
_geom_torsion
_geom_torsion_publ_flag
Ag1 Ag1 N4 C9 11_565 . . -71.9(5) no
Ag1 Ag1 N4 C10 11_565 . . 106.2(4) no
O1 Ag1 N4 C9 14_455 . . 163.0(5) no
O1 Ag1 N4 C10 14_455 . . -19.0(5) no
O1 Ag1 N4 C9 15_755 . . 53.8(5) no
O1 Ag1 N4 C10 15_755 . . -128.1(5) no
Ag1 O1 C5 N3 7_744 . . -89.1(5) no
Ag1 O1 C5 C1 7_744 . . 91.1(5) no
C4 N1 C1 C5 . . . 172.9(6) no
C4 N1 C1 C1 . . 26_665 -2.9(10) no
C1 N1 C4 C4 . . 26_665 -1.9(10) no
C6 N3 C5 O1 . . . 1.7(8) no
C6 N3 C5 C1 . . . -178.5(4) no
C5 N3 C6 C7 . . . -79.7(7) no
Ag1 N4 C9 C8 . . . 178.2(5) no
C10 N4 C9 C8 . . . 0.1(9) no
Ag1 N4 C10 C11 . . . -178.8(5) no
C9 N4 C10 C11 . . . -0.7(9) no
N1 C1 C5 O1 . . . -106.9(6) no
N1 C1 C5 N3 . . . 73.3(7) no
C1 C1 C5 O1 26_665 . . 68.8(8) no
C1 C1 C5 N3 26_665 . . -111.0(7) no
N1 C1 C1 N1 . 26_665 26_665 5.5(11) no
N1 C1 C1 C5 . 26_665 26_665 -170.1(6) no
C5 C1 C1 N1 . 26_665 26_665 -170.1(6) no
C5 C1 C1 C5 . 26_665 26_665 14.4(10) no
N1 C4 C4 N1 . 26_665 26_665 4.5(11) no
N3 C6 C7 C8 . . . 163.0(6) no
N3 C6 C7 C11 . . . -19.0(9) no
C6 C7 C8 C9 . . . 177.0(6) no
C11 C7 C8 C9 . . . -1.1(9) no
C6 C7 C11 C10 . . . -177.5(6) no
C8 C7 C11 C10 . . . 0.5(9) no
C7 C8 C9 N4 . . . 0.9(10) no
N4 C10 C11 C7 . . . 0.4(9) no

_cod_database_fobs_code 2020829
